data_2208446
loop_
_publ_author_name
'Kouass, Salah'
'Bouzemi, Besma'
'Boughzala, Habib'

_publ_section_title
;
 Garnet-type Li~2.44~K~0.56~Cr~2~(AsO~4~)~3~
;
_journal_coeditor_code WM6132
_journal_issue 3
_journal_name_full 'Acta Crystallographica Section E'
_journal_page_first i50
_journal_page_last i51
_journal_paper_doi 10.1107/S1600536806004788
_journal_volume 62
_journal_year 2006
_chemical_formula_iupac 'Li2.44 K0.56 Cr2 (As O4)3'
_chemical_formula_structural 'Li2.44 K0.56 Cr2 (As O4)3'
_chemical_formula_sum 'As3 Cr2 K0.56 Li2.44 O12'
_chemical_formula_weight 559.67
_chemical_name_common 'Lithium potassium dichromium(III) arsenate(V)'
_chemical_name_systematic
;
Lithium potassium dichromium(III) arsenate(V)
;
_space_group_IT_number 230
_symmetry_cell_setting cubic
_symmetry_space_group_name_Hall '-I 4bd 2c 3'
_symmetry_space_group_name_H-M 'I a -3 d'
_atom_sites_solution_primary heavy
_atom_sites_solution_secondary difmap
_audit_creation_method SHELXL97
_cell_angle_alpha 90.00
_cell_angle_beta 90.00
_cell_angle_gamma 90.00
_cell_formula_units_Z 8
_cell_length_a 11.9480(10)
_cell_length_b 11.9480(10)
_cell_length_c 11.9480(10)
_cell_measurement_reflns_used 25
_cell_measurement_temperature 293(2)
_cell_measurement_theta_max 16
_cell_measurement_theta_min 12
_cell_volume 1705.6(2)
_computing_cell_refinement 'CAD-4 EXPRESS'
_computing_data_collection 'CAD-4 EXPRESS (Duisenberg, 1992; Mac\'i\<cek & Yordanov, 1992)'
_computing_data_reduction 'XCAD4 (Harms & Wocadlo, 1995)'
_computing_molecular_graphics 'DIAMOND (Brandenburg, 1998)'
_computing_publication_material SHELXL97
_computing_structure_refinement 'SHELXL97 (Sheldrick, 1997)'
_computing_structure_solution 'SHELXS97 (Sheldrick, 1997)'
_diffrn_ambient_temperature 293(2)
_diffrn_measured_fraction_theta_full 0.491
_diffrn_measured_fraction_theta_max 0.98
_diffrn_measurement_device_type 'Enraf--Nonius CAD-4'
_diffrn_measurement_method \w/2\q
_diffrn_radiation_monochromator graphite
_diffrn_radiation_source 'fine-focus sealed tube'
_diffrn_radiation_type MoK\a
_diffrn_radiation_wavelength 0.71069
_diffrn_reflns_av_R_equivalents 0.1467
_diffrn_reflns_av_sigmaI/netI 0.0791
_diffrn_reflns_limit_h_max 0
_diffrn_reflns_limit_h_min -15
_diffrn_reflns_limit_k_max 15
_diffrn_reflns_limit_k_min 0
_diffrn_reflns_limit_l_max 15
_diffrn_reflns_limit_l_min 0
_diffrn_reflns_number 842
_diffrn_reflns_theta_full 26.94
_diffrn_reflns_theta_max 26.94
_diffrn_reflns_theta_min 4.18
_diffrn_standards_decay_% 1.2
_diffrn_standards_interval_time 120
_diffrn_standards_number 2
_exptl_absorpt_coefficient_mu 14.449
_exptl_absorpt_correction_T_max 0.204
_exptl_absorpt_correction_T_min 0.062
_exptl_absorpt_correction_type psi-scan
_exptl_absorpt_process_details '(North <i>et al.</i>,  1968)'
_exptl_crystal_colour green
_exptl_crystal_density_diffrn 4.359
_exptl_crystal_density_method 'not measured'
_exptl_crystal_description fragment
_exptl_crystal_F_000 2088
_exptl_crystal_size_max 0.21
_exptl_crystal_size_mid 0.18
_exptl_crystal_size_min 0.11
_refine_diff_density_max 0.624
_refine_diff_density_min -0.591
_refine_ls_extinction_coef 0.0018(3)
_refine_ls_extinction_expression Fc^*^=kFc[1+0.001xFc^2^\l^3^/sin(2\q)]^-1/4^
_refine_ls_extinction_method 'SHELXL97 (Sheldrick, 1997)'
_refine_ls_goodness_of_fit_ref 1.152
_refine_ls_matrix_type full
_refine_ls_number_parameters 20
_refine_ls_number_reflns 159
_refine_ls_number_restraints 1
_refine_ls_restrained_S_all 1.147
_refine_ls_R_factor_all 0.0318
_refine_ls_R_factor_gt 0.0283
_refine_ls_shift/su_max 0.006
_refine_ls_shift/su_mean 0.001
_refine_ls_structure_factor_coef Fsqd
_refine_ls_weighting_details 'w = 1/[\s^2^(Fo^2^)]'
_refine_ls_weighting_scheme calc
_refine_ls_wR_factor_gt 0.0522
_refine_ls_wR_factor_ref 0.0533
_reflns_number_gt 145
_reflns_number_total 159
_reflns_threshold_expression I>2\s(I)
_cod_data_source_file wm6132.cif
_cod_data_source_block I
_cod_depositor_comments
;
The following automatic conversions were performed:
'_symmetry_cell_setting' value 'Cubic' changed to 'cubic' according to
'/home/saulius/struct/CIF-dictionaries/cif_core.dic' dictionary named
'cif_core.dic' version 2.4.1 from 2010-06-29.

Automatic conversion script
Id: cif_fix_enum 1527 2010-12-29 10:47:43Z saulius 

The following automatic conversions were performed:

'_symmetry_cell_setting' value 'Cubic' changed to 'cubic' according
to /home/saulius/struct/CIF-dictionaries/cif_core.dic dictionary
named 'cif_core.dic' version 2.4.1 from 2010-06-29.

Automatic conversion script
Id: cif_fix_values 1715 2011-07-08 13:25:40Z adriana 
;
_cod_database_code 2208446
_cod_database_fobs_code 2208446

loop_
_symmetry_equiv_pos_as_xyz
'x, y, z'
'y, z, x'
'z, x, y'
'x+1/2, y, -z+1/2'
'y+1/2, z, -x+1/2'
'z+1/2, x, -y+1/2'
'y+1/2, -z+1/2, -x'
'z+1/2, -x+1/2, -y'
'-z, x+1/2, -y+1/2'
'-x, y+1/2, -z+1/2'
'-y, z+1/2, -x+1/2'
'x+1/2, -y+1/2, -z'
'y+1/4, x+1/4, z+1/4'
'z+1/4, y+1/4, x+1/4'
'x+1/4, z+1/4, y+1/4'
'y+1/4, x+3/4, -z+3/4'
'z+1/4, y+3/4, -x+3/4'
'x+1/4, z+3/4, -y+3/4'
'-z+3/4, y+3/4, -x+1/4'
'-x+3/4, z+3/4, -y+1/4'
'x+3/4, -z+1/4, -y+3/4'
'y+3/4, -x+1/4, -z+3/4'
'z+3/4, -y+1/4, -x+3/4'
'-y+3/4, x+3/4, -z+1/4'
'x+1/2, y+1/2, z+1/2'
'y+1/2, z+1/2, x+1/2'
'z+1/2, x+1/2, y+1/2'
'x+1, y+1/2, -z+1'
'y+1, z+1/2, -x+1'
'z+1, x+1/2, -y+1'
'y+1, -z+1, -x+1/2'
'z+1, -x+1, -y+1/2'
'-z+1/2, x+1, -y+1'
'-x+1/2, y+1, -z+1'
'-y+1/2, z+1, -x+1'
'x+1, -y+1, -z+1/2'
'y+3/4, x+3/4, z+3/4'
'z+3/4, y+3/4, x+3/4'
'x+3/4, z+3/4, y+3/4'
'y+3/4, x+5/4, -z+5/4'
'z+3/4, y+5/4, -x+5/4'
'x+3/4, z+5/4, -y+5/4'
'-z+5/4, y+5/4, -x+3/4'
'-x+5/4, z+5/4, -y+3/4'
'x+5/4, -z+3/4, -y+5/4'
'y+5/4, -x+3/4, -z+5/4'
'z+5/4, -y+3/4, -x+5/4'
'-y+5/4, x+5/4, -z+3/4'
'-x, -y, -z'
'-y, -z, -x'
'-z, -x, -y'
'-x-1/2, -y, z-1/2'
'-y-1/2, -z, x-1/2'
'-z-1/2, -x, y-1/2'
'-y-1/2, z-1/2, x'
'-z-1/2, x-1/2, y'
'z, -x-1/2, y-1/2'
'x, -y-1/2, z-1/2'
'y, -z-1/2, x-1/2'
'-x-1/2, y-1/2, z'
'-y-1/4, -x-1/4, -z-1/4'
'-z-1/4, -y-1/4, -x-1/4'
'-x-1/4, -z-1/4, -y-1/4'
'-y-1/4, -x-3/4, z-3/4'
'-z-1/4, -y-3/4, x-3/4'
'-x-1/4, -z-3/4, y-3/4'
'z-3/4, -y-3/4, x-1/4'
'x-3/4, -z-3/4, y-1/4'
'-x-3/4, z-1/4, y-3/4'
'-y-3/4, x-1/4, z-3/4'
'-z-3/4, y-1/4, x-3/4'
'y-3/4, -x-3/4, z-1/4'
'-x+1/2, -y+1/2, -z+1/2'
'-y+1/2, -z+1/2, -x+1/2'
'-z+1/2, -x+1/2, -y+1/2'
'-x, -y+1/2, z'
'-y, -z+1/2, x'
'-z, -x+1/2, y'
'-y, z, x+1/2'
'-z, x, y+1/2'
'z+1/2, -x, y'
'x+1/2, -y, z'
'y+1/2, -z, x'
'-x, y, z+1/2'
'-y+1/4, -x+1/4, -z+1/4'
'-z+1/4, -y+1/4, -x+1/4'
'-x+1/4, -z+1/4, -y+1/4'
'-y+1/4, -x-1/4, z-1/4'
'-z+1/4, -y-1/4, x-1/4'
'-x+1/4, -z-1/4, y-1/4'
'z-1/4, -y-1/4, x+1/4'
'x-1/4, -z-1/4, y+1/4'
'-x-1/4, z+1/4, y-1/4'
'-y-1/4, x+1/4, z-1/4'
'-z-1/4, y+1/4, x-1/4'
'y-1/4, -x-1/4, z+1/4'

loop_
_atom_site_type_symbol
_atom_site_label
_atom_site_fract_x
_atom_site_fract_y
_atom_site_fract_z
_atom_site_U_iso_or_equiv
_atom_site_adp_type
_atom_site_calc_flag
_atom_site_refinement_flags
_atom_site_occupancy
Cr Cr 0.0000 0.0000 0.0000 0.0046(4) Uani d S 1
As As 0.2500 -0.1250 0.0000 0.0048(4) Uani d S 1
K K 0.2500 0.1250 0.0000 0.040(3) Uani d SP 0.188(16)
Li Li 0.2500 0.1250 0.0000 0.040(3) Uani d SP 0.812(17)
O O 0.1528(2) -0.0356(2) 0.0495(2) 0.0090(6) Uani d . 1

loop_
_atom_site_aniso_label
_atom_site_aniso_U_11
_atom_site_aniso_U_22
_atom_site_aniso_U_33
_atom_site_aniso_U_12
_atom_site_aniso_U_13
_atom_site_aniso_U_23
Cr 0.0046(4) 0.0046(4) 0.0046(4) -0.0001(3) -0.0001(3) -0.0001(3)
As 0.0046(4) 0.0052(5) 0.0046(4) 0.000 0.000 0.000
K 0.049(4) 0.021(5) 0.049(4) 0.000 0.002(3) 0.000
Li 0.049(4) 0.021(5) 0.049(4) 0.000 0.002(3) 0.000
O 0.0062(13) 0.0117(14) 0.0092(13) 0.0012(10) -0.0003(9) -0.0020(9)

loop_
_atom_type_symbol
_atom_type_description
_atom_type_scat_dispersion_real
_atom_type_scat_dispersion_imag
_atom_type_scat_source
O O 0.0106 0.0060 'International Tables Vol C Tables 4.2.6.8 and 6.1.1.4'
K K 0.2009 0.2494 'International Tables Vol C Tables 4.2.6.8 and 6.1.1.4'
Cr Cr 0.3209 0.6236 'International Tables Vol C Tables 4.2.6.8 and 6.1.1.4'
As As 0.0499 2.0058 'International Tables Vol C Tables 4.2.6.8 and 6.1.1.4'
Li Li -0.0003 0.0001 'International Tables Vol C Tables 4.2.6.8 and 6.1.1.4'

loop_
_geom_angle_atom_site_label_1
_geom_angle_atom_site_label_2
_geom_angle_atom_site_label_3
_geom_angle_site_symmetry_1
_geom_angle_site_symmetry_3
_geom_angle
_geom_angle_publ_flag
O As O 89 34_544 113.67(8) n
O As O 89 47_444 101.37(16) n
O As O 34_544 47_444 113.67(8) n
O As O 89 . 113.67(8) y
O As O 34_544 . 101.37(16) y
O As O 47_444 . 113.67(8) n
As O Cr . 45_444 64.62(7) y
As O (K,Li) . . 95.13(10) y
Cr O (K,Li) 45_444 . 102.07(11) y

loop_
_geom_bond_atom_site_label_1
_geom_bond_atom_site_label_2
_geom_bond_site_symmetry_2
_geom_bond_distance
_geom_bond_publ_flag
Cr O . 1.965(3) y
Cr O 51 1.965(3) n
Cr O 3 1.965(3) n
Cr O 50 1.965(3) n
Cr O 2 1.965(3) n
Cr O 49 1.965(3) n
As O 89 1.685(3) n
As O 34_544 1.685(3) n
As O 47_444 1.685(3) n
As O . 1.685(3) y
(K,Li) O 86 2.320(2) n
(K,Li) O . 2.320(2) y
(K,Li) O 67_665 2.320(2) n
(K,Li) O 34_544 2.320(2) n
(K,Li) O 72_665 2.456(2) y
(K,Li) O 33_544 2.456(2) n
(K,Li) O 85 2.456(2) n
(K,Li) O 3 2.456(2) n
(K,Li) As 28_454 2.9870(2) n
(K,Li) Cr 13 3.3396(3) n
O Li 2 2.456(2) n
O (K,Li) 2 2.456(2) n
